data_4321979
loop_
_publ_author_name
'Christopher E. Keefer'
'Robert D. Bereman'
'Suzanne T. Purrington'
'Brian W. Knight'
'Paul D. Boyle'

_publ_contact_author_address
;
Department of Chemistry
Box 8204
North Carolina State University
Raleigh, NC 27695-8204
;
_publ_contact_author_email R_Bereman@ncsu.edu
_publ_contact_author_fax 1(919)5155079
_publ_contact_author_name 'Robert D. Bereman'
_publ_contact_author_phone 1(919)5151963
_publ_section_title
;
 The 195Pt NMR of L2Pt(1,2-dithiolene) Complexes
;
_journal_name_full 'Inorganic Chemistry'
_journal_page_first 2294
_journal_page_last 2302
_journal_paper_doi 10.1021/ic980369d
_journal_volume 38
_journal_year 1999
_chemical_formula_moiety 'Pt S2 N2 C12 H10 '
_chemical_formula_sum 'C12 H10 N2 Pt S2'
_chemical_formula_weight 441.43
_chemical_name_common (bipy)Pt(edt)
_chemical_name_systematic
;
(2,2'-bipyridyl)(ethylene-1,2-dithiolate)platinum(II)
;
_space_group_IT_number 15
_symmetry_cell_setting monoclinic
_symmetry_space_group_name_Hall '-I 2ya'
_symmetry_space_group_name_H-M 'I 1 2/a 1'
_cell_angle_alpha 90.0
_cell_angle_beta 90.341(5)
_cell_angle_gamma 90.0
_cell_formula_units_Z 4
_cell_length_a 7.2294(2)
_cell_length_b 11.4574(4)
_cell_length_c 14.9103(6)
_cell_measurement_reflns_used 24
_cell_measurement_temperature 293
_cell_measurement_theta_max 20.00
_cell_measurement_theta_min 18.00
_cell_volume 1235.00(7)
_computing_data_reduction 'NRCVAX DATRD2'
_computing_molecular_graphics NRCVAX
_computing_publication_material 'NRCVAX TABLES Jan 94 Version'
_computing_structure_refinement 'NRCVAX LSTSQ'
_computing_structure_solution SIR92
_diffrn_ambient_temperature 293
_diffrn_measurement_device 'Nonius CAD4    '
_diffrn_measurement_method 'Theta/2theta scan b/P/b '
_diffrn_radiation_monochromator graphite
_diffrn_radiation_source 'xray tube'
_diffrn_radiation_type 'Molybdenum K\a'
_diffrn_radiation_wavelength .71073
_diffrn_reflns_av_R_equivalents .000
_diffrn_reflns_limit_h_max 10
_diffrn_reflns_limit_h_min -10
_diffrn_reflns_limit_k_max 16
_diffrn_reflns_limit_k_min 0
_diffrn_reflns_limit_l_max 20
_diffrn_reflns_limit_l_min 0
_diffrn_reflns_number 1776
_diffrn_reflns_theta_max 30.00
_diffrn_reflns_theta_min 0.00
_diffrn_standards_decay_% .8
_diffrn_standards_interval_time 80
_diffrn_standards_number 3
_exptl_absorpt_coefficient_mu 11.78
_exptl_absorpt_correction_T_max .9870
_exptl_absorpt_correction_T_min .5193
_exptl_absorpt_correction_type psi-scan
_exptl_crystal_colour 'dark blue'
_exptl_crystal_density_diffrn 2.374
_exptl_crystal_description 'rectangular prism'
_exptl_crystal_F_000 817.46
_exptl_crystal_size_max .19
_exptl_crystal_size_mid .14
_exptl_crystal_size_min .12
_refine_diff_density_max 1.57
_refine_diff_density_min -1.21
_refine_ls_extinction_coef 0.0075(7)
_refine_ls_extinction_method Larson
_refine_ls_goodness_of_fit_obs 1.07
_refine_ls_hydrogen_treatment constr
_refine_ls_matrix_type full
_refine_ls_number_parameters 79
_refine_ls_number_reflns 1604
_refine_ls_R_factor_all .026
_refine_ls_R_factor_obs .026
_refine_ls_shift/esd_max .000
_refine_ls_structure_factor_coef F
_refine_ls_weighting_details 'w = 1/(\s^2^(F)+ .0005F^2^)'
_refine_ls_weighting_scheme calc
_refine_ls_wR_factor_all .032
_refine_ls_wR_factor_obs .032
_reflns_number_observed 1604
_reflns_number_total 1776
_reflns_observed_criterion 'Inet > 1.0\s(Inet)'
_cod_data_source_file ic980369d_1.cif
_cod_data_source_block 5
_cod_depositor_comments
;
The following automatic conversions were performed:

'_refine_ls_weighting_scheme' value '1/(\s^2^(F)+ .0005F^2^)' was
changed to 'calc'. New tag '_refine_ls_weighting_details' was
created. The value of the new tag was set to 'w = 1/(\s^2^(F)+
.0005F^2^)'.

Automatic conversion script
Id: cif_fix_values 3143 2015-03-26 13:38:13Z robertas 
;
_cod_original_sg_symbol_H-M 'I 2/a'
_cod_original_formula_sum 'Pt S2 N2 C12 H10 '
_cod_database_code 4321979

loop_
_symmetry_equiv_pos_as_xyz
x,y,z
-x,-y,-z
1/2+x,1/2+y,1/2+z
1/2-x,1/2-y,1/2-z
1/2-x,y,-z
1/2+x,-y,z
-x,1/2+y,1/2-z
x,1/2-y,1/2+z

loop_
_atom_site_aniso_label
_atom_site_aniso_U_11
_atom_site_aniso_U_22
_atom_site_aniso_U_33
_atom_site_aniso_U_12
_atom_site_aniso_U_13
_atom_site_aniso_U_23
_atom_site_aniso_type_symbol
Pt .03858(13) .04193(14) .02958(12) .00000 -.00393(7) .00000 Pt
S .0947(11) .0528(7) .0459(7) .0113(7) -.0139(7) .0086(5) S
N .0410(16) .050(2) .0368(16) -.0004(15) -.0005(13) -.0066(15) N
C1 .101(5) .044(3) .072(4) .008(3) -.008(3) .009(3) C
C2 .0368(18) .049(2) .051(2) .0002(17) .0045(17) -.006(2) C
C3 .054(3) .055(3) .079(4) -.006(2) .007(3) -.018(3) C
C4 .056(3) .081(4) .072(4) -.009(3) .004(3) -.039(4) C
C5 .059(3) .084(4) .051(3) -.006(3) -.006(2) -.027(3) C
C6 .056(2) .065(3) .040(2) -.001(2) -.0074(18) -.011(2) C

loop_
_atom_site_label
_atom_site_fract_x
_atom_site_fract_y
_atom_site_fract_z
_atom_site_U_iso_or_equiv
_atom_site_thermal_displace_type
_atom_site_calc_flag
_atom_site_refinement_flags
_atom_site_type_symbol
Pt .25000 .18996(2) .50000 .03672(13) Uij ? S Pt
S .1836(3) .33045(13) .39937(10) .0645(8) Uij ? . S
N .1978(5) .0522(4) .4159(2) .0427(17) Uij ? . N
C1 .2189(11) .4607(5) .4574(5) .072(4) Uij ? . C
C2 .2198(6) -.0556(4) .4529(3) .046(2) Uij ? . C
C3 .1838(8) -.1557(6) .4035(5) .063(3) Uij ? . C
C4 .1239(8) -.1443(7) .3150(5) .070(3) Uij ? . C
C5 .1068(8) -.0366(6) .2773(4) .065(3) Uij ? . C
C6 .1443(7) .0602(5) .3292(3) .054(2) Uij ? . C
H1 .193 .534 .428 .0821 Uiso ? . H
H3 .200 -.232 .430 .0728 Uiso ? . H
H4 .094 -.212 .280 .0799 Uiso ? . H
H5 .069 -.028 .216 .0746 Uiso ? . H
H6 .132 .136 .303 .0636 Uiso ? . H

loop_
_atom_type_symbol
_atom_type_description
_atom_type_scat_dispersion_real
_atom_type_scat_dispersion_imag
_atom_type_scat_source
Pt ? -2.352 8.388 'International Tables Vol. IV Table 2.2B'
S ? .110 .124 'International Tables Vol. IV Table 2.2B'
N ? .004 .003 'International Tables Vol. IV Table 2.2B'
C ? .002 .002 'International Tables Vol. IV Table 2.2B'
H ? .000 .000 'International Tables Vol. IV Table 2.2B'

loop_
_geom_angle_atom_site_label_1
_geom_angle_atom_site_label_2
_geom_angle_atom_site_label_3
_geom_angle
_geom_angle_site_symmetry_1
_geom_angle_site_symmetry_2
_geom_angle_site_symmetry_3
_geom_angle_publ_flag
S Pt Sa 88.67(6) ? ? ? ?
S Pt N 96.04(12) ? ? ? ?
S Pt Na 175.25(12) ? ? ? ?
Sa Pt N 175.25(12) ? ? ? ?
Sa Pt Na 96.04(12) ? ? ? ?
N Pt Na 79.26(16) ? ? ? ?
Pt S C1 104.6(2) ? ? ? ?
Pt N C2 115.5(3) ? ? ? ?
Pt N C6 125.7(4) ? ? ? ?
C2 N C6 118.8(4) ? ? ? ?
S C1 C1a 121.0(5) ? ? ? ?
N C2 C2a 114.8(4) ? ? ? ?
N C2 C3 121.0(5) ? ? ? ?
C2a C2 C3 124.2(5) ? ? ? ?
C2 C3 C4 118.8(6) ? ? ? ?
C3 C4 C5 120.2(5) ? ? ? ?
C4 C5 C6 118.8(5) ? ? ? ?
N C6 C5 122.4(5) ? ? ? ?

loop_
_geom_bond_atom_site_label_1
_geom_bond_atom_site_label_2
_geom_bond_distance
_geom_bond_site_symmetry_1
_geom_bond_site_symmetry_2
_geom_bond_publ_flag
Pt S 2.2504(14) ? ? ?
Pt Sa 2.2504(14) ? ? ?
Pt N 2.049(4) ? ? ?
Pt Na 2.049(4) ? ? ?
S C1 1.743(7) ? ? ?
N C2 1.362(7) ? ? ?
N C6 1.351(6) ? ? ?
C1 C1a 1.346(14) ? ? ?
C2 C2a 1.469(10) ? ? ?
C2 C3 1.386(8) ? ? ?
C3 C4 1.393(10) ? ? ?
C4 C5 1.360(11) ? ? ?
C5 C6 1.379(7) ? ? ?
